data_2242572
loop_
_publ_author_name
'Frey, Steven T.'
'Li, Jason'
'Kaur, Manpreet'
'Jasinski, Jerry P.'

_publ_section_title
;
 Crystal structure of a mononuclear copper(II) complex with
 2-methoxy-<i>N</i>,<i>N</i>-bis(quinolin-2-ylmethyl)ethylamine (DQMEA)
;
_journal_coeditor_code TX2007
_journal_issue 8
_journal_name_full 'Acta Crystallographica Section E'
_journal_page_first 1138
_journal_page_last 1141
_journal_paper_doi 10.1107/S2056989018010319
_journal_volume 74
_journal_year 2018
_chemical_formula_iupac '[Cu (C2 H3 N) (C23 H23 N3 O)] (Cl O4)2'
_chemical_formula_moiety 'C25 H26 Cu N4 O, 2(Cl O4)'
_chemical_formula_sum 'C25 H26 Cl2 Cu N4 O9'
_chemical_formula_weight 660.94
_chemical_name_systematic
'(Acetonitrile)[2-methoxy-<i>N</i>,<i>N</i>-bis(quinolin-2-ylmethyl)ethylamine]copper(II) bis(perchlorate)'
_space_group_crystal_system monoclinic
_space_group_IT_number 14
_space_group_name_Hall '-P 2yn'
_space_group_name_H-M_alt 'P 1 21/n 1'
_symmetry_space_group_name_Hall '-P 2yn'
_symmetry_space_group_name_H-M 'P 1 21/n 1'
_atom_sites_solution_hydrogens geom
_atom_sites_solution_primary dual
_audit_creation_method
;
Olex2 1.2
(compiled 2017.08.10 svn.r3458 for OlexSys, GUI svn.r5381)
;
_cell_angle_alpha 90
_cell_angle_beta 95.622(2)
_cell_angle_gamma 90
_cell_formula_units_Z 4
_cell_length_a 11.3597(3)
_cell_length_b 16.9611(4)
_cell_length_c 14.5514(3)
_cell_measurement_reflns_used 4574
_cell_measurement_temperature 293(2)
_cell_measurement_theta_max 30.8390
_cell_measurement_theta_min 3.3830
_cell_volume 2790.18(11)
_computing_cell_refinement
;
CrysAlisPro (Rigaku OD, 2015)
;
_computing_data_collection
;
CrysAlisPro (Rigaku OD, 2015)
;
_computing_data_reduction
;
CrysAlisPro (Rigaku OD, 2015)
;
_computing_molecular_graphics
;
<i>OLEX2</i> (Dolomanov <i>et al.</i>,  2009)
;
_computing_publication_material
;
<i>OLEX2</i> (Dolomanov <i>et al.</i>,  2009)
;
_computing_structure_refinement
;
ShelXL (Sheldrick, 2015a)
;
_computing_structure_solution
;
ShelXT (Sheldrick, 2015b)
;
_diffrn_ambient_temperature 293(2)
_diffrn_detector_area_resol_mean 16.0416
_diffrn_measured_fraction_theta_full 0.995
_diffrn_measured_fraction_theta_max 0.899
_diffrn_measurement_device 'four-circle diffractometer'
_diffrn_measurement_device_type 'Rigaku Oxford Diffraction Gemini Eos'
_diffrn_measurement_method '\w scans'
_diffrn_radiation_monochromator graphite
_diffrn_radiation_type MoK\a
_diffrn_radiation_wavelength 0.71073
_diffrn_reflns_av_R_equivalents 0.0279
_diffrn_reflns_limit_h_max 17
_diffrn_reflns_limit_h_min -17
_diffrn_reflns_limit_k_max 16
_diffrn_reflns_limit_k_min -25
_diffrn_reflns_limit_l_max 20
_diffrn_reflns_limit_l_min -22
_diffrn_reflns_number 21447
_diffrn_reflns_theta_full 25.242
_diffrn_reflns_theta_max 32.785
_diffrn_reflns_theta_min 3.240
_exptl_absorpt_coefficient_mu 1.034
_exptl_absorpt_correction_T_max 1.00000
_exptl_absorpt_correction_T_min 0.88325
_exptl_absorpt_correction_type multi-scan
_exptl_absorpt_process_details
;
(CrysAlisPro; Rigaku OD, 2015)
;
_exptl_crystal_colour blue
_exptl_crystal_density_diffrn 1.573
_exptl_crystal_description prism
_exptl_crystal_F_000 1356
_exptl_crystal_size_max 0.26
_exptl_crystal_size_mid 0.16
_exptl_crystal_size_min 0.12
_refine_diff_density_max 0.633
_refine_diff_density_min -0.620
_refine_ls_extinction_method none
_refine_ls_goodness_of_fit_ref 1.020
_refine_ls_hydrogen_treatment constr
_refine_ls_matrix_type full
_refine_ls_number_parameters 392
_refine_ls_number_reflns 9280
_refine_ls_number_restraints 0
_refine_ls_restrained_S_all 1.020
_refine_ls_R_factor_all 0.0850
_refine_ls_R_factor_gt 0.0496
_refine_ls_shift/su_max 0.002
_refine_ls_shift/su_mean 0.000
_refine_ls_structure_factor_coef Fsqd
_refine_ls_weighting_details 'w=1/[\s^2^(Fo^2^)+(0.0599P)^2^+1.6959P] where P=(Fo^2^+2Fc^2^)/3'
_refine_ls_weighting_scheme calc
_refine_ls_wR_factor_gt 0.1189
_refine_ls_wR_factor_ref 0.1408
_reflns_number_gt 6238
_reflns_number_total 9280
_reflns_threshold_expression 'I > 2\s(I)'
_cod_data_source_file tx2007sup1.cif
_cod_data_source_block I
_cod_database_code 2242572
_shelx_space_group_comment
;
The symmetry employed for this shelxl refinement is uniquely defined
by the following loop, which should always be used as a source of
symmetry information in preference to the above space-group names.
They are only intended as comments.
;
_shelx_estimated_absorpt_t_min 0.775
_shelx_estimated_absorpt_t_max 0.886

loop_
_space_group_symop_operation_xyz
'x, y, z'
'-x+1/2, y+1/2, -z+1/2'
'-x, -y, -z'
'x-1/2, -y-1/2, z-1/2'

loop_
_atom_site_type_symbol
_atom_site_label
_atom_site_fract_x
_atom_site_fract_y
_atom_site_fract_z
_atom_site_U_iso_or_equiv
_atom_site_adp_type
_atom_site_calc_flag
_atom_site_occupancy
_atom_site_disorder_assembly
_atom_site_disorder_group
Cu Cu1 0.55099(2) 0.71839(2) 0.33686(2) 0.03253(9) Uani d 1 . .
O O1 0.75176(16) 0.75392(12) 0.33841(14) 0.0470(4) Uani d 1 . .
N N1 0.55979(18) 0.79512(12) 0.44173(14) 0.0367(4) Uani d 1 . .
N N2 0.51058(16) 0.81527(11) 0.25797(13) 0.0336(4) Uani d 1 . .
N N3 0.59144(16) 0.64254(11) 0.44274(13) 0.0322(4) Uani d 1 . .
N N4 0.49754(19) 0.63548(13) 0.24774(14) 0.0415(5) Uani d 1 . .
C C1 0.6863(2) 0.81542(16) 0.4695(2) 0.0463(6) Uani d 1 . .
H H1A 0.721959 0.773908 0.508802 0.056 Uiso calc 1 . .
H H1B 0.689753 0.863821 0.505207 0.056 Uiso calc 1 . .
C C2 0.7563(2) 0.82575(17) 0.3879(2) 0.0507(7) Uani d 1 . .
H H2A 0.722827 0.867986 0.348680 0.061 Uiso calc 1 . .
H H2B 0.837625 0.839065 0.408536 0.061 Uiso calc 1 . .
C C3 0.4872(3) 0.86476(15) 0.41151(19) 0.0466(6) Uani d 1 . .
H H3A 0.521876 0.911629 0.441284 0.056 Uiso calc 1 . .
H H3B 0.408261 0.858502 0.430467 0.056 Uiso calc 1 . .
C C4 0.4795(2) 0.87510(14) 0.30860(18) 0.0389(5) Uani d 1 . .
C C5 0.4372(2) 0.94704(16) 0.2706(2) 0.0483(6) Uani d 1 . .
H H5 0.419262 0.988444 0.308724 0.058 Uiso calc 1 . .
C C6 0.4228(2) 0.95522(16) 0.1773(2) 0.0488(6) Uani d 1 . .
H H6 0.392258 1.001824 0.151054 0.059 Uiso calc 1 . .
C C7 0.4541(2) 0.89326(15) 0.12037(19) 0.0397(5) Uani d 1 . .
C C8 0.4441(2) 0.89886(18) 0.0231(2) 0.0497(7) Uani d 1 . .
H H8 0.411205 0.943900 -0.005389 0.060 Uiso calc 1 . .
C C9 0.4815(3) 0.83981(18) -0.0292(2) 0.0512(7) Uani d 1 . .
H H9 0.472685 0.843926 -0.093188 0.061 Uiso calc 1 . .
C C10 0.5335(2) 0.77235(17) 0.01305(19) 0.0458(6) Uani d 1 . .
H H10 0.561192 0.732642 -0.023301 0.055 Uiso calc 1 . .
C C11 0.5441(2) 0.76417(15) 0.10707(18) 0.0390(5) Uani d 1 . .
H H11 0.579267 0.719209 0.134112 0.047 Uiso calc 1 . .
C C12 0.50211(19) 0.82345(13) 0.16290(16) 0.0332(4) Uani d 1 . .
C C13 0.5108(2) 0.75237(16) 0.51870(17) 0.0426(5) Uani d 1 . .
H H13A 0.425154 0.751374 0.508990 0.051 Uiso calc 1 . .
H H13B 0.533815 0.778812 0.576811 0.051 Uiso calc 1 . .
C C14 0.5585(2) 0.67007(15) 0.52143(16) 0.0366(5) Uani d 1 . .
C C15 0.5679(2) 0.62524(17) 0.60341(17) 0.0451(6) Uani d 1 . .
H H15 0.545784 0.646621 0.658017 0.054 Uiso calc 1 . .
C C16 0.6095(2) 0.55061(17) 0.60134(18) 0.0461(6) Uani d 1 . .
H H16 0.612713 0.519495 0.654150 0.055 Uiso calc 1 . .
C C17 0.6478(2) 0.52007(14) 0.52018(17) 0.0385(5) Uani d 1 . .
C C18 0.6968(2) 0.44325(16) 0.5147(2) 0.0486(7) Uani d 1 . .
H H18 0.699525 0.409785 0.565488 0.058 Uiso calc 1 . .
C C19 0.7394(3) 0.41860(17) 0.4359(2) 0.0539(7) Uani d 1 . .
H H19 0.769698 0.367859 0.432606 0.065 Uiso calc 1 . .
C C20 0.7383(2) 0.46862(16) 0.3597(2) 0.0478(6) Uani d 1 . .
H H20 0.770800 0.451518 0.306934 0.057 Uiso calc 1 . .
C C21 0.6902(2) 0.54223(15) 0.36142(17) 0.0386(5) Uani d 1 . .
H H21 0.689727 0.574828 0.309996 0.046 Uiso calc 1 . .
C C22 0.64130(19) 0.56881(13) 0.44086(16) 0.0332(4) Uani d 1 . .
C C23 0.8218(3) 0.7556(3) 0.2623(2) 0.0666(9) Uani d 1 . .
H H23A 0.824998 0.703717 0.236289 0.100 Uiso calc 1 . .
H H23B 0.900357 0.772868 0.283065 0.100 Uiso calc 1 . .
H H23C 0.787033 0.791379 0.216179 0.100 Uiso calc 1 . .
C C24 0.4563(3) 0.58873(19) 0.2001(2) 0.0513(7) Uani d 1 . .
C C25 0.4030(5) 0.5283(3) 0.1392(3) 0.1066(17) Uani d 1 . .
H H25A 0.403103 0.545212 0.076221 0.160 Uiso calc 1 . .
H H25B 0.323120 0.519299 0.152765 0.160 Uiso calc 1 . .
H H25C 0.447537 0.480328 0.148139 0.160 Uiso calc 1 . .
Cl Cl1 0.21788(6) 0.71417(6) 0.27686(5) 0.0607(2) Uani d 1 . .
O O2 0.1175(4) 0.7570(4) 0.2958(3) 0.131(2) Uani d 0.900(10) A 1
O O2A 0.176(4) 0.804(4) 0.301(3) 0.131(2) Uani d 0.100(10) A 2
O O3 0.2582(2) 0.73903(19) 0.19302(15) 0.0759(8) Uani d 1 . .
O O4 0.31026(19) 0.72130(14) 0.35046(14) 0.0593(6) Uani d 1 . .
O O5 0.1964(8) 0.6280(5) 0.2656(5) 0.120(3) Uani d 0.779(16) A 1
O O5A 0.144(3) 0.6625(17) 0.2953(18) 0.120(3) Uani d 0.221(16) A 2
Cl Cl2 0.23843(8) 0.43937(5) 0.92382(6) 0.0615(2) Uani d 1 . .
O O6 0.2005(11) 0.4593(6) 0.8369(4) 0.199(4) Uani d 0.681(7) B 1
O O6A 0.132(2) 0.4040(13) 0.8829(9) 0.199(4) Uani d 0.319(7) B 2
O O7 0.3251(8) 0.4841(5) 0.8889(7) 0.164(3) Uani d 0.652(7) B 1
O O7A 0.3697(14) 0.4290(10) 0.9530(13) 0.164(3) Uani d 0.348(7) B 2
O O8 0.2279(7) 0.3596(3) 0.9373(5) 0.130(3) Uani d 0.700(7) B 1
O O8A 0.3117(19) 0.3946(7) 0.9791(12) 0.130(3) Uani d 0.300(7) B 2
O O9 0.1885(3) 0.48505(17) 0.9896(2) 0.0946(9) Uani d 1 . .

loop_
_atom_site_aniso_label
_atom_site_aniso_U_11
_atom_site_aniso_U_22
_atom_site_aniso_U_33
_atom_site_aniso_U_12
_atom_site_aniso_U_13
_atom_site_aniso_U_23
Cu1 0.04023(16) 0.02837(14) 0.02880(14) 0.00429(11) 0.00239(10) 0.00066(11)
O1 0.0397(9) 0.0505(10) 0.0513(11) 0.0031(8) 0.0075(8) 0.0029(9)
N1 0.0433(11) 0.0329(10) 0.0334(10) 0.0046(8) 0.0011(8) -0.0026(8)
N2 0.0336(9) 0.0309(9) 0.0360(10) 0.0039(7) 0.0019(7) 0.0020(8)
N3 0.0352(9) 0.0329(9) 0.0279(8) -0.0001(7) 0.0009(7) 0.0015(7)
N4 0.0485(12) 0.0384(10) 0.0363(10) 0.0044(9) -0.0021(9) 0.0012(9)
C1 0.0501(14) 0.0392(13) 0.0479(14) -0.0032(11) -0.0042(11) -0.0070(12)
C2 0.0440(14) 0.0449(14) 0.0618(18) -0.0057(12) -0.0021(12) 0.0057(13)
C3 0.0605(16) 0.0357(12) 0.0436(14) 0.0153(12) 0.0050(12) -0.0049(11)
C4 0.0360(11) 0.0347(11) 0.0456(13) 0.0077(9) 0.0018(10) 0.0000(10)
C5 0.0489(14) 0.0372(12) 0.0583(17) 0.0158(11) 0.0036(12) -0.0011(12)
C6 0.0442(14) 0.0376(13) 0.0631(17) 0.0127(11) -0.0026(12) 0.0099(12)
C7 0.0285(10) 0.0396(12) 0.0497(14) 0.0015(9) -0.0033(9) 0.0095(11)
C8 0.0444(14) 0.0549(16) 0.0470(14) 0.0005(12) -0.0094(11) 0.0176(13)
C9 0.0503(15) 0.0609(17) 0.0404(14) -0.0093(13) -0.0053(11) 0.0104(13)
C10 0.0488(14) 0.0499(15) 0.0387(13) -0.0065(12) 0.0046(11) -0.0004(12)
C11 0.0426(12) 0.0356(11) 0.0388(12) -0.0006(10) 0.0047(10) 0.0040(10)
C12 0.0281(10) 0.0339(11) 0.0373(11) -0.0016(8) 0.0017(8) 0.0034(9)
C13 0.0505(14) 0.0468(13) 0.0310(11) 0.0038(12) 0.0063(10) -0.0066(11)
C14 0.0361(11) 0.0415(12) 0.0317(11) -0.0038(9) 0.0011(9) -0.0006(10)
C15 0.0513(14) 0.0561(15) 0.0273(11) -0.0071(12) 0.0015(10) 0.0016(11)
C16 0.0504(14) 0.0526(15) 0.0333(12) -0.0120(12) -0.0055(10) 0.0145(11)
C17 0.0362(11) 0.0364(11) 0.0404(12) -0.0066(9) -0.0090(9) 0.0075(10)
C18 0.0454(14) 0.0374(12) 0.0590(17) -0.0055(11) -0.0156(12) 0.0149(12)
C19 0.0480(15) 0.0367(13) 0.073(2) 0.0064(11) -0.0151(14) 0.0009(14)
C20 0.0427(13) 0.0437(14) 0.0554(16) 0.0095(11) -0.0040(11) -0.0063(12)
C21 0.0363(11) 0.0381(12) 0.0403(12) 0.0030(10) -0.0020(9) 0.0007(10)
C22 0.0313(10) 0.0317(10) 0.0352(11) -0.0021(8) -0.0038(8) 0.0031(9)
C23 0.0497(17) 0.090(2) 0.062(2) 0.0048(17) 0.0169(14) 0.0101(19)
C24 0.0553(16) 0.0592(17) 0.0383(13) -0.0059(14) -0.0014(11) -0.0038(13)
C25 0.121(4) 0.123(4) 0.073(3) -0.044(3) 0.001(3) -0.048(3)
Cl1 0.0402(3) 0.0946(6) 0.0459(4) -0.0098(4) -0.0030(3) 0.0243(4)
O2 0.053(2) 0.254(6) 0.091(2) 0.053(3) 0.0304(18) 0.067(3)
O2A 0.053(2) 0.254(6) 0.091(2) 0.053(3) 0.0304(18) 0.067(3)
O3 0.0582(13) 0.126(2) 0.0432(12) 0.0025(14) 0.0045(10) 0.0245(14)
O4 0.0571(12) 0.0754(15) 0.0433(11) -0.0029(10) -0.0054(9) 0.0094(10)
O5 0.154(6) 0.092(4) 0.105(4) -0.068(4) -0.031(4) 0.007(3)
O5A 0.154(6) 0.092(4) 0.105(4) -0.068(4) -0.031(4) 0.007(3)
Cl2 0.0803(5) 0.0500(4) 0.0570(4) -0.0022(4) 0.0211(4) -0.0034(4)
O6 0.324(12) 0.213(8) 0.058(3) 0.033(8) 0.004(4) 0.030(4)
O6A 0.324(12) 0.213(8) 0.058(3) 0.033(8) 0.004(4) 0.030(4)
O7 0.162(6) 0.138(6) 0.213(9) -0.031(5) 0.126(7) -0.003(5)
O7A 0.162(6) 0.138(6) 0.213(9) -0.031(5) 0.126(7) -0.003(5)
O8 0.202(7) 0.047(2) 0.154(5) 0.018(3) 0.078(5) 0.004(3)
O8A 0.202(7) 0.047(2) 0.154(5) 0.018(3) 0.078(5) 0.004(3)
O9 0.109(2) 0.0719(17) 0.110(2) -0.0034(16) 0.0437(18) -0.0223(17)

loop_
_atom_type_symbol
_atom_type_description
_atom_type_scat_dispersion_real
_atom_type_scat_dispersion_imag
_atom_type_scat_source
C C 0.0033 0.0016 'International Tables Vol C Tables 4.2.6.8 and 6.1.1.4'
H H 0.0000 0.0000 'International Tables Vol C Tables 4.2.6.8 and 6.1.1.4'
Cl Cl 0.1484 0.1585 'International Tables Vol C Tables 4.2.6.8 and 6.1.1.4'
Cu Cu 0.3201 1.2651 'International Tables Vol C Tables 4.2.6.8 and 6.1.1.4'
N N 0.0061 0.0033 'International Tables Vol C Tables 4.2.6.8 and 6.1.1.4'
O O 0.0106 0.0060 'International Tables Vol C Tables 4.2.6.8 and 6.1.1.4'

loop_
_geom_angle_atom_site_label_1
_geom_angle_atom_site_label_2
_geom_angle_atom_site_label_3
_geom_angle
_geom_angle_publ_flag
N1 Cu1 O1 81.40(8) y
N1 Cu1 N2 84.06(8) y
N1 Cu1 N3 80.92(8) y
N2 Cu1 O1 87.91(7) y
N3 Cu1 O1 90.45(7) y
N3 Cu1 N2 164.97(8) y
N4 Cu1 O1 115.14(8) y
N4 Cu1 N1 163.04(9) y
N4 Cu1 N2 99.65(8) ?
N4 Cu1 N3 94.57(8) ?
C2 O1 Cu1 102.24(15) ?
C2 O1 C23 112.5(3) ?
C23 O1 Cu1 127.62(19) ?
C1 N1 Cu1 109.34(15) ?
C3 N1 Cu1 107.90(15) ?
C3 N1 C1 112.9(2) ?
C3 N1 C13 112.0(2) ?
C13 N1 Cu1 105.24(15) ?
C13 N1 C1 109.2(2) ?
C4 N2 Cu1 111.34(16) ?
C4 N2 C12 118.9(2) ?
C12 N2 Cu1 129.47(16) ?
C14 N3 Cu1 111.82(16) ?
C14 N3 C22 119.3(2) ?
C22 N3 Cu1 128.77(15) ?
C24 N4 Cu1 173.1(2) ?
N1 C1 H1A 109.1 ?
N1 C1 H1B 109.1 ?
N1 C1 C2 112.5(2) ?
H1A C1 H1B 107.8 ?
C2 C1 H1A 109.1 ?
C2 C1 H1B 109.1 ?
O1 C2 C1 107.9(2) ?
O1 C2 H2A 110.1 ?
O1 C2 H2B 110.1 ?
C1 C2 H2A 110.1 ?
C1 C2 H2B 110.1 ?
H2A C2 H2B 108.4 ?
N1 C3 H3A 109.3 ?
N1 C3 H3B 109.3 ?
N1 C3 C4 111.4(2) ?
H3A C3 H3B 108.0 ?
C4 C3 H3A 109.3 ?
C4 C3 H3B 109.3 ?
N2 C4 C3 118.3(2) ?
N2 C4 C5 123.2(2) ?
C5 C4 C3 118.6(2) ?
C4 C5 H5 120.5 ?
C6 C5 C4 119.0(3) ?
C6 C5 H5 120.5 ?
C5 C6 H6 120.0 ?
C5 C6 C7 120.0(2) ?
C7 C6 H6 120.0 ?
C6 C7 C8 122.7(2) ?
C6 C7 C12 118.4(2) ?
C8 C7 C12 118.9(2) ?
C7 C8 H8 119.5 ?
C9 C8 C7 121.0(3) ?
C9 C8 H8 119.5 ?
C8 C9 H9 120.0 ?
C8 C9 C10 120.0(3) ?
C10 C9 H9 120.0 ?
C9 C10 H10 119.6 ?
C11 C10 C9 120.9(3) ?
C11 C10 H10 119.6 ?
C10 C11 H11 119.9 ?
C10 C11 C12 120.2(2) ?
C12 C11 H11 119.9 ?
N2 C12 C7 120.4(2) ?
N2 C12 C11 120.8(2) ?
C11 C12 C7 118.8(2) ?
N1 C13 H13A 110.0 ?
N1 C13 H13B 110.0 ?
N1 C13 C14 108.3(2) ?
H13A C13 H13B 108.4 ?
C14 C13 H13A 110.0 ?
C14 C13 H13B 110.0 ?
N3 C14 C13 116.0(2) ?
N3 C14 C15 122.5(2) ?
C15 C14 C13 121.5(2) ?
C14 C15 H15 120.5 ?
C16 C15 C14 118.9(2) ?
C16 C15 H15 120.5 ?
C15 C16 H16 119.9 ?
C15 C16 C17 120.3(2) ?
C17 C16 H16 119.9 ?
C16 C17 C18 122.9(2) ?
C16 C17 C22 118.5(2) ?
C22 C17 C18 118.6(3) ?
C17 C18 H18 119.8 ?
C19 C18 C17 120.3(3) ?
C19 C18 H18 119.8 ?
C18 C19 H19 119.7 ?
C18 C19 C20 120.6(3) ?
C20 C19 H19 119.7 ?
C19 C20 H20 119.5 ?
C21 C20 C19 120.9(3) ?
C21 C20 H20 119.5 ?
C20 C21 H21 120.0 ?
C20 C21 C22 120.0(2) ?
C22 C21 H21 120.0 ?
N3 C22 C17 120.2(2) ?
N3 C22 C21 120.4(2) ?
C21 C22 C17 119.4(2) ?
O1 C23 H23A 109.5 ?
O1 C23 H23B 109.5 ?
O1 C23 H23C 109.5 ?
H23A C23 H23B 109.5 ?
H23A C23 H23C 109.5 ?
H23B C23 H23C 109.5 ?
N4 C24 C25 179.7(4) ?
C24 C25 H25A 109.5 ?
C24 C25 H25B 109.5 ?
C24 C25 H25C 109.5 ?
H25A C25 H25B 109.5 ?
H25A C25 H25C 109.5 ?
H25B C25 H25C 109.5 ?
O2 Cl1 O3 110.8(2) ?
O2 Cl1 O4 111.1(2) ?
O2 Cl1 O5 113.7(5) ?
O3 Cl1 O2A 91.7(14) ?
O3 Cl1 O4 110.24(14) ?
O3 Cl1 O5 105.2(4) ?
O4 Cl1 O2A 88.1(16) ?
O4 Cl1 O5 105.4(3) ?
O5A Cl1 O2A 113(3) ?
O5A Cl1 O3 132.2(12) ?
O5A Cl1 O4 110.9(11) ?
O6 Cl2 O7 71.9(6) ?
O6 Cl2 O8 111.1(6) ?
O6 Cl2 O9 113.1(4) ?
O6A Cl2 O7A 146.7(10) ?
O7 Cl2 O9 107.5(4) ?
O8 Cl2 O7 132.0(4) ?
O8 Cl2 O9 113.7(3) ?
O8A Cl2 O6A 117.7(11) ?
O8A Cl2 O7A 39.6(8) ?
O8A Cl2 O9 100.0(6) ?
O9 Cl2 O6A 97.7(8) ?
O9 Cl2 O7A 109.1(6) ?
Cl2 O6 O7 55.2(4) ?
Cl2 O7 O6 52.9(4) ?
O8A O7A Cl2 60.1(15) ?
O7A O8A Cl2 80.3(16) ?

loop_
_geom_bond_atom_site_label_1
_geom_bond_atom_site_label_2
_geom_bond_distance
_geom_bond_publ_flag
Cu1 O1 2.3570(19) y
Cu1 N1 2.001(2) y
Cu1 N2 2.0311(19) y
Cu1 N3 2.0251(18) y
Cu1 N4 1.968(2) y
O1 C2 1.414(4) ?
O1 C23 1.426(4) ?
N1 C1 1.494(3) ?
N1 C3 1.482(3) ?
N1 C13 1.487(3) ?
N2 C4 1.322(3) ?
N2 C12 1.384(3) ?
N3 C14 1.324(3) ?
N3 C22 1.374(3) ?
N4 C24 1.124(3) ?
C1 H1A 0.9700 ?
C1 H1B 0.9700 ?
C1 C2 1.503(4) ?
C2 H2A 0.9700 ?
C2 H2B 0.9700 ?
C3 H3A 0.9700 ?
C3 H3B 0.9700 ?
C3 C4 1.502(4) ?
C4 C5 1.405(3) ?
C5 H5 0.9300 ?
C5 C6 1.359(4) ?
C6 H6 0.9300 ?
C6 C7 1.405(4) ?
C7 C8 1.412(4) ?
C7 C12 1.420(3) ?
C8 H8 0.9300 ?
C8 C9 1.351(4) ?
C9 H9 0.9300 ?
C9 C10 1.402(4) ?
C10 H10 0.9300 ?
C10 C11 1.369(4) ?
C11 H11 0.9300 ?
C11 C12 1.405(3) ?
C13 H13A 0.9700 ?
C13 H13B 0.9700 ?
C13 C14 1.496(4) ?
C14 C15 1.410(3) ?
C15 H15 0.9300 ?
C15 C16 1.353(4) ?
C16 H16 0.9300 ?
C16 C17 1.397(4) ?
C17 C18 1.422(4) ?
C17 C22 1.416(3) ?
C18 H18 0.9300 ?
C18 C19 1.353(5) ?
C19 H19 0.9300 ?
C19 C20 1.396(4) ?
C20 H20 0.9300 ?
C20 C21 1.364(4) ?
C21 H21 0.9300 ?
C21 C22 1.405(3) ?
C23 H23A 0.9600 ?
C23 H23B 0.9600 ?
C23 H23C 0.9600 ?
C24 C25 1.449(5) ?
C25 H25A 0.9600 ?
C25 H25B 0.9600 ?
C25 H25C 0.9600 ?
Cl1 O2 1.402(4) ?
Cl1 O2A 1.65(6) ?
Cl1 O3 1.409(2) ?
Cl1 O4 1.429(2) ?
Cl1 O5 1.489(8) ?
Cl1 O5A 1.26(2) ?
Cl2 O6 1.339(6) ?
Cl2 O6A 1.43(2) ?
Cl2 O7 1.379(6) ?
Cl2 O7A 1.520(18) ?
Cl2 O8 1.375(5) ?
Cl2 O8A 1.336(17) ?
Cl2 O9 1.394(3) ?
O6 O7 1.595(12) ?
O7A O8A 0.984(17) ?

loop_
_geom_hbond_atom_site_label_D
_geom_hbond_atom_site_label_H
_geom_hbond_atom_site_label_A
_geom_hbond_site_symmetry_A
_geom_hbond_distance_DH
_geom_hbond_distance_HA
_geom_hbond_distance_DA
_geom_hbond_angle_DHA
C1 H1A O3 4_676 0.97 2.68 3.402(4) 131.5
C1 H1B O9 4_675 0.97 2.57 3.397(4) 142.8
C3 H3B O8 2_556 0.97 2.58 3.446(6) 148.1
C5 H5 O5 2 0.93 2.87 3.441(6) 121.1
C6 H6 O5 2 0.93 2.70 3.366(6) 129.0
C9 H9 O5A 4_675 0.93 2.65 3.29(4) 126.6
C10 H10 O2 4_675 0.93 2.77 3.427(5) 128.0
C10 H10 O8A 3_666 0.93 2.64 3.329(13) 131.4
C11 H11 N4 . 0.93 2.43 3.074(3) 126.1
C11 H11 O8 3_666 0.93 2.85 3.443(6) 122.9
C13 H13A O4 . 0.97 2.59 3.220(3) 123.0
C13 H13A O8 2_556 0.97 2.70 3.378(7) 127.8
C15 H15 O2 4_676 0.93 2.65 3.440(5) 142.9
C15 H15 O2A 4_676 0.93 2.57 3.24(3) 129.4
C18 H18 O4 3_666 0.93 2.55 3.417(3) 156.3
C20 H20 O6 3_666 0.93 2.63 3.248(8) 124.6
C21 H21 O6 3_666 0.93 2.64 3.252(8) 123.7
C23 H23B O2 1_655 0.96 2.47 3.347(6) 151.8
C8 H8 Cg7 4_575 0.93 2.75 3.511(3) 139
C19 H19 Cg6 2_645 0.93 2.76 3.377(3) 125
Cl1 O3 Cg4 . . 3.427(3) 4.2079(13) 114.3(13)
Cl1 O2A Cg4 . . 3.90(5) 4.2079(13) 89.2(17)
Cg5 . Cg5 3_666 . . 4.0264(14) .
Cg5 . Cg7 3_666 . . 3.7767(14) .

loop_
_geom_torsion_atom_site_label_1
_geom_torsion_atom_site_label_2
_geom_torsion_atom_site_label_3
_geom_torsion_atom_site_label_4
_geom_torsion
Cu1 O1 C2 C1 43.6(2)
Cu1 N1 C1 C2 40.5(3)
Cu1 N1 C3 C4 -26.8(3)
Cu1 N1 C13 C14 42.2(2)
Cu1 N2 C4 C3 4.3(3)
Cu1 N2 C4 C5 -174.2(2)
Cu1 N2 C12 C7 169.80(16)
Cu1 N2 C12 C11 -12.2(3)
Cu1 N3 C14 C13 -5.9(3)
Cu1 N3 C14 C15 174.49(19)
Cu1 N3 C22 C17 -171.17(16)
Cu1 N3 C22 C21 11.2(3)
N1 C1 C2 O1 -60.0(3)
N1 C3 C4 N2 15.5(3)
N1 C3 C4 C5 -166.0(2)
N1 C13 C14 N3 -24.7(3)
N1 C13 C14 C15 154.9(2)
N2 C4 C5 C6 2.6(4)
N3 C14 C15 C16 -1.6(4)
C1 N1 C3 C4 94.1(3)
C1 N1 C13 C14 -75.1(2)
C3 N1 C1 C2 -79.6(3)
C3 N1 C13 C14 159.2(2)
C3 C4 C5 C6 -175.9(3)
C4 N2 C12 C7 -3.8(3)
C4 N2 C12 C11 174.2(2)
C4 C5 C6 C7 -2.2(4)
C5 C6 C7 C8 -178.4(3)
C5 C6 C7 C12 -0.9(4)
C6 C7 C8 C9 176.1(3)
C6 C7 C12 N2 4.0(3)
C6 C7 C12 C11 -174.0(2)
C7 C8 C9 C10 -1.4(4)
C8 C7 C12 N2 -178.4(2)
C8 C7 C12 C11 3.5(3)
C8 C9 C10 C11 1.9(4)
C9 C10 C11 C12 0.4(4)
C10 C11 C12 N2 178.9(2)
C10 C11 C12 C7 -3.1(3)
C12 N2 C4 C3 179.0(2)
C12 N2 C4 C5 0.5(4)
C12 C7 C8 C9 -1.3(4)
C13 N1 C1 C2 155.2(2)
C13 N1 C3 C4 -142.2(2)
C13 C14 C15 C16 178.8(2)
C14 N3 C22 C17 5.5(3)
C14 N3 C22 C21 -172.1(2)
C14 C15 C16 C17 3.0(4)
C15 C16 C17 C18 177.4(2)
C15 C16 C17 C22 -0.3(4)
C16 C17 C18 C19 -175.7(2)
C16 C17 C22 N3 -4.0(3)
C16 C17 C22 C21 173.6(2)
C17 C18 C19 C20 1.4(4)
C18 C17 C22 N3 178.1(2)
C18 C17 C22 C21 -4.2(3)
C18 C19 C20 C21 -2.6(4)
C19 C20 C21 C22 0.3(4)
C20 C21 C22 N3 -179.2(2)
C20 C21 C22 C17 3.1(3)
C22 N3 C14 C13 176.9(2)
C22 N3 C14 C15 -2.7(3)
C22 C17 C18 C19 2.0(4)
C23 O1 C2 C1 -176.4(2)
O6A Cl2 O7A O8A -59(2)
O6A Cl2 O8A O7A 147.8(14)
O8 Cl2 O6 O7 -129.0(5)
O8 Cl2 O7 O6 102.4(7)
O9 Cl2 O6 O7 101.7(5)
O9 Cl2 O7 O6 -109.3(5)
O9 Cl2 O7A O8A 82.6(13)
O9 Cl2 O8A O7A -107.9(12)

_cod_database_fobs_code 2242572
